data_1517561
loop_
_publ_author_name
'Yu, Wenlong'
'Chen, Jia'
'Gao, Kun'
'Liu, Zhanxiang'
'Zhang, Yuhong'

_publ_section_title
;
 Amide-Assisted Acetoxylation of Vinyl C(sp(2))-H Bonds by Rhodium
 Catalysis.
;
_journal_issue 18
_journal_name_full 'Organic letters'
_journal_page_first 4870
_journal_page_last 4873
_journal_paper_doi 10.1021/ol502378c
_journal_volume 16
_journal_year 2014
_chemical_formula_moiety 'C13 H15 N O3'
_chemical_formula_sum 'C13 H15 N O3'
_chemical_formula_weight 233.26
_chemical_name_systematic
;
 ? 
;
_space_group_crystal_system monoclinic
_space_group_IT_number 14
_space_group_name_Hall '-P 2yn'
_space_group_name_H-M_alt 'P 1 21/n 1'
_symmetry_space_group_name_Hall '-P 2yn'
_symmetry_space_group_name_H-M 'P 1 21/n 1'
_atom_sites_solution_hydrogens geom
_atom_sites_solution_primary direct
_atom_sites_solution_secondary difmap
_audit_creation_date 2014-05-20
_audit_creation_method
;
Olex2 1.2
(compiled 2014.03.20 svn.r2914 for OlexSys, GUI svn.r4816)
;
_cell_angle_alpha 90.00
_cell_angle_beta 111.208(9)
_cell_angle_gamma 90.00
_cell_formula_units_Z 4
_cell_length_a 13.7795(12)
_cell_length_b 6.8296(4)
_cell_length_c 14.5782(11)
_cell_measurement_reflns_used 1288
_cell_measurement_temperature 293(2)
_cell_measurement_theta_max 29.5344
_cell_measurement_theta_min 3.3317
_cell_volume 1279.02(18)
_computing_cell_refinement
;
CrysAlisPro, Agilent Technologies,
Version 1.171.35.11 (release 16-05-2011 CrysAlis171 .NET)
(compiled May 16 2011,17:55:39)
;
_computing_data_collection
;
CrysAlisPro, Agilent Technologies,
Version 1.171.35.11 (release 16-05-2011 CrysAlis171 .NET)
(compiled May 16 2011,17:55:39)
;
_computing_data_reduction
;
CrysAlisPro, Agilent Technologies,
Version 1.171.35.11 (release 16-05-2011 CrysAlis171 .NET)
(compiled May 16 2011,17:55:39)
;
_computing_molecular_graphics 'Olex2 (Dolomanov et al., 2009)'
_computing_publication_material 'Olex2 (Dolomanov et al., 2009)'
_computing_structure_refinement 'ShelXL (Sheldrick, 2008)'
_computing_structure_solution 'SHELXS-97 (Sheldrick, 1990)'
_diffrn_ambient_temperature 293.15
_diffrn_detector_area_resol_mean 10.3592
_diffrn_measured_fraction_theta_full 0.998
_diffrn_measured_fraction_theta_max 0.998
_diffrn_measurement_device_type 'Xcalibur, Atlas, Gemini ultra'
_diffrn_measurement_method '\w scans'
_diffrn_orient_matrix_UB_11 0.0332843000
_diffrn_orient_matrix_UB_12 0.0368889000
_diffrn_orient_matrix_UB_13 -0.0233037000
_diffrn_orient_matrix_UB_21 -0.0370944000
_diffrn_orient_matrix_UB_22 0.0737970000
_diffrn_orient_matrix_UB_23 -0.0232139000
_diffrn_orient_matrix_UB_31 0.0236347000
_diffrn_orient_matrix_UB_32 0.0634218000
_diffrn_orient_matrix_UB_33 0.0404667000
_diffrn_radiation_monochromator graphite
_diffrn_radiation_type MoK\a
_diffrn_radiation_wavelength 0.71073
_diffrn_reflns_av_R_equivalents 0.0251
_diffrn_reflns_av_unetI/netI 0.0338
_diffrn_reflns_limit_h_max 16
_diffrn_reflns_limit_h_min -12
_diffrn_reflns_limit_k_max 8
_diffrn_reflns_limit_k_min -8
_diffrn_reflns_limit_l_max 17
_diffrn_reflns_limit_l_min -17
_diffrn_reflns_number 4942
_diffrn_reflns_theta_full 25.35
_diffrn_reflns_theta_max 25.35
_diffrn_reflns_theta_min 3.34
_diffrn_source 'Enhance (Mo) X-ray Source'
_exptl_absorpt_coefficient_mu 0.086
_exptl_absorpt_correction_T_max 1.00000
_exptl_absorpt_correction_T_min 0.78209
_exptl_absorpt_correction_type multi-scan
_exptl_absorpt_process_details
;
CrysAlisPro, Agilent Technologies,
Version 1.171.35.11 (release 16-05-2011 CrysAlis171 .NET)
(compiled May 16 2011,17:55:39)
Empirical absorption correction using spherical harmonics,
 implemented in SCALE3 ABSPACK scaling algorithm.
;
_exptl_crystal_colour colorless
_exptl_crystal_density_diffrn 1.211
_exptl_crystal_density_method 'not measured'
_exptl_crystal_description block
_exptl_crystal_F_000 496
_exptl_crystal_size_max 0.32
_exptl_crystal_size_mid 0.26
_exptl_crystal_size_min 0.23
_refine_diff_density_max 0.187
_refine_diff_density_min -0.148
_refine_diff_density_rms 0.031
_refine_ls_extinction_method none
_refine_ls_goodness_of_fit_ref 1.036
_refine_ls_hydrogen_treatment constr
_refine_ls_matrix_type full
_refine_ls_number_parameters 205
_refine_ls_number_reflns 2341
_refine_ls_number_restraints 258
_refine_ls_restrained_S_all 1.017
_refine_ls_R_factor_all 0.0687
_refine_ls_R_factor_gt 0.0455
_refine_ls_shift/su_max 0.001
_refine_ls_shift/su_mean 0.000
_refine_ls_structure_factor_coef Fsqd
_refine_ls_weighting_details 'calc w=1/[\s^2^(Fo^2^)+(0.0657P)^2^+0.1734P] where P=(Fo^2^+2Fc^2^)/3'
_refine_ls_weighting_scheme calc
_refine_ls_wR_factor_gt 0.1202
_refine_ls_wR_factor_ref 0.1365
_reflns_number_gt 1677
_reflns_number_total 2341
_reflns_threshold_expression >2sigma(I)
_cod_data_source_file ol502378c_si_002.cif
_cod_data_source_block 1
_cod_depositor_comments 'Adding full bibliography for 1517561.cif.'
_cod_original_cell_volume 1279.02(17)
_cod_database_code 1517561
_chemical_oxdiff_formula 'c10 h10 n2 o8'
_reflns_odcompleteness_completeness 99.51
_reflns_odcompleteness_iscentric 1
_reflns_odcompleteness_theta 26.32
_olex2_refinement_description
;
1. Fixed Uiso
 At 1.2 times of:
  All C(H) groups
 At 1.5 times of:
  All C(H,H,H) groups
2. Uiso/Uaniso restraints and constraints
O3 \\sim C12 \\sim C11: within 3.8A with sigma of 0.01 and sigma for terminal
atoms of 0.02
N1 \\sim O3 \\sim C12 \\sim C11 \\sim C13 \\sim C13A \\sim N1A \\sim O3A \\sim
C11A \\sim C12A: within 3.8A with sigma of 0.01 and sigma for terminal atoms of
0.02
3. Others
 Sof(C13A)=Sof(H13D)=Sof(H13E)=Sof(H13F)=Sof(N1A)=Sof(O3A)=Sof(C11A)=Sof(C12A)=
 Sof(H12D)=Sof(H12E)=Sof(H12F)=1-FVAR(1)
 Sof(N1)=Sof(O3)=Sof(C12)=Sof(H12A)=Sof(H12B)=Sof(H12C)=Sof(C11)=Sof(C13)=
 Sof(H13A)=Sof(H13B)=Sof(H13C)=FVAR(1)
4.a Aromatic/amide H refined with riding coordinates:
 C5(H5), C4(H4), C8(H8), C1(H1), C2(H2), C3(H3)
4.b Idealised Me refined as rotating group:
 C10(H10A,H10B,H10C), C12(H12A,H12B,H12C), C13(H13A,H13B,H13C), C13A(H13D,H13E,
 H13F), C12A(H12D,H12E,H12F)
;

loop_
_space_group_symop_id
_space_group_symop_operation_xyz
1 'x, y, z'
2 '-x+1/2, y+1/2, -z+1/2'
3 '-x, -y, -z'
4 'x-1/2, -y-1/2, z-1/2'

loop_
_atom_site_label
_atom_site_type_symbol
_atom_site_fract_x
_atom_site_fract_y
_atom_site_fract_z
_atom_site_U_iso_or_equiv
_atom_site_adp_type
_atom_site_occupancy
_atom_site_calc_flag
_atom_site_disorder_assembly
_atom_site_disorder_group
_atom_site_refinement_flags_posn
O2 O 0.42056(9) 0.66993(18) 0.14367(8) 0.0597(4) Uani 1 d . . .
C6 C 0.57928(12) 0.2582(2) 0.28938(11) 0.0459(4) Uani 1 d A . .
C9 C 0.42516(14) 0.7827(3) 0.06805(12) 0.0504(4) Uani 1 d . . .
C5 C 0.60365(13) 0.1389(3) 0.22343(12) 0.0507(4) Uani 1 d . . .
H5 H 0.5675 0.1536 0.1562 0.061 Uiso 1 calc . . R
O1 O 0.48558(11) 0.7511(2) 0.02880(9) 0.0707(4) Uani 1 d . . .
C7 C 0.50240(13) 0.4182(3) 0.25505(12) 0.0514(5) Uani 1 d . . .
C4 C 0.68047(15) -0.0005(3) 0.25639(14) 0.0611(5) Uani 1 d A . .
H4 H 0.6961 -0.0790 0.2115 0.073 Uiso 1 calc . . R
C8 C 0.49171(13) 0.5189(3) 0.17507(13) 0.0552(5) Uani 1 d A . .
H8 H 0.5330 0.4878 0.1388 0.066 Uiso 1 calc . . R
C1 C 0.63197(14) 0.2284(3) 0.38922(12) 0.0560(5) Uani 1 d . . .
H1 H 0.6149 0.3025 0.4347 0.067 Uiso 1 calc A . R
C10 C 0.34699(16) 0.9415(3) 0.04375(15) 0.0685(6) Uani 1 d . . .
H10A H 0.2796 0.8871 0.0331 0.103 Uiso 1 calc . . GR
H10B H 0.3457 1.0073 -0.0149 0.103 Uiso 1 calc . . GR
H10C H 0.3649 1.0333 0.0972 0.103 Uiso 1 calc . . GR
C2 C 0.70987(15) 0.0886(3) 0.42152(14) 0.0645(5) Uani 1 d A . .
H2 H 0.7459 0.0715 0.4886 0.077 Uiso 1 calc . . R
C3 C 0.73415(15) -0.0242(3) 0.35533(15) 0.0662(5) Uani 1 d . . .
H3 H 0.7870 -0.1169 0.3774 0.079 Uiso 1 calc A . R
N1 N 0.4265(3) 0.4275(6) 0.3036(3) 0.0481(10) Uani 0.559(7) d A 1 .
O3 O 0.3599(7) 0.5929(9) 0.4006(6) 0.0737(13) Uani 0.559(7) d A 1 .
C12 C 0.5024(11) 0.725(3) 0.3767(13) 0.071(2) Uani 0.559(7) d A 1 .
H12A H 0.5660 0.6649 0.3781 0.106 Uiso 0.559(7) calc A 1 GR
H12B H 0.5142 0.7910 0.4378 0.106 Uiso 0.559(7) calc A 1 GR
H12C H 0.4792 0.8172 0.3236 0.106 Uiso 0.559(7) calc A 1 GR
C11 C 0.4258(3) 0.5793(6) 0.3626(3) 0.0519(12) Uani 0.559(7) d A 1 .
C13 C 0.3557(8) 0.2493(18) 0.3040(7) 0.069(2) Uani 0.559(7) d A 1 .
H13A H 0.3462 0.1689 0.2475 0.104 Uiso 0.559(7) calc A 1 GR
H13B H 0.2892 0.2957 0.3022 0.104 Uiso 0.559(7) calc A 1 GR
H13C H 0.3880 0.1737 0.3628 0.104 Uiso 0.559(7) calc A 1 GR
C13A C 0.5180(15) 0.716(4) 0.3763(16) 0.077(3) Uani 0.441(7) d A 2 .
H13D H 0.5709 0.6857 0.4386 0.116 Uiso 0.441(7) calc A 2 GR
H13E H 0.4663 0.7987 0.3865 0.116 Uiso 0.441(7) calc A 2 GR
H13F H 0.5488 0.7836 0.3357 0.116 Uiso 0.441(7) calc A 2 GR
N1A N 0.4656(4) 0.5221(7) 0.3240(3) 0.0500(13) Uani 0.441(7) d A 2 .
O3A O 0.3563(8) 0.5135(12) 0.4047(8) 0.0748(17) Uani 0.441(7) d A 2 .
C11A C 0.3884(4) 0.4365(8) 0.3456(4) 0.0560(15) Uani 0.441(7) d A 2 .
C12A C 0.3358(10) 0.280(2) 0.2767(8) 0.068(2) Uani 0.441(7) d A 2 .
H12D H 0.3012 0.3339 0.2124 0.102 Uiso 0.441(7) calc A 2 GR
H12E H 0.2857 0.2170 0.2986 0.102 Uiso 0.441(7) calc A 2 GR
H12F H 0.3863 0.1849 0.2741 0.102 Uiso 0.441(7) calc A 2 GR

loop_
_atom_site_aniso_label
_atom_site_aniso_U_11
_atom_site_aniso_U_22
_atom_site_aniso_U_33
_atom_site_aniso_U_23
_atom_site_aniso_U_13
_atom_site_aniso_U_12
O2 0.0609(8) 0.0722(8) 0.0567(7) 0.0164(6) 0.0342(6) 0.0203(7)
C6 0.0433(9) 0.0544(10) 0.0451(9) 0.0033(8) 0.0221(7) -0.0009(8)
C9 0.0536(10) 0.0546(10) 0.0428(9) -0.0010(8) 0.0174(8) 0.0022(8)
C5 0.0535(10) 0.0574(10) 0.0463(9) 0.0027(8) 0.0243(8) -0.0002(9)
O1 0.0862(10) 0.0758(9) 0.0689(9) 0.0155(7) 0.0507(8) 0.0200(8)
C7 0.0480(10) 0.0695(12) 0.0430(9) 0.0024(8) 0.0238(7) 0.0078(9)
C4 0.0678(12) 0.0603(12) 0.0669(12) 0.0059(10) 0.0386(10) 0.0102(10)
C8 0.0527(11) 0.0656(12) 0.0566(10) 0.0082(9) 0.0311(8) 0.0139(9)
C1 0.0601(11) 0.0638(11) 0.0459(10) -0.0003(8) 0.0212(8) 0.0019(9)
C10 0.0676(13) 0.0714(13) 0.0680(12) 0.0085(10) 0.0263(10) 0.0154(10)
C2 0.0603(12) 0.0717(13) 0.0532(11) 0.0109(10) 0.0106(9) 0.0036(10)
C3 0.0601(12) 0.0675(13) 0.0747(13) 0.0148(11) 0.0288(10) 0.0148(10)
N1 0.0496(18) 0.0558(19) 0.0478(17) -0.0037(15) 0.0283(14) -0.0041(15)
O3 0.078(2) 0.088(3) 0.069(2) -0.014(3) 0.0441(16) 0.006(3)
C12 0.079(4) 0.066(4) 0.080(4) -0.005(3) 0.043(3) -0.008(3)
C11 0.057(2) 0.061(2) 0.0430(18) 0.0029(16) 0.0237(16) 0.0065(19)
C13 0.054(3) 0.085(4) 0.071(4) -0.009(3) 0.024(3) -0.014(3)
C13A 0.089(6) 0.059(4) 0.083(5) -0.011(4) 0.030(4) -0.009(5)
N1A 0.057(2) 0.052(2) 0.050(2) -0.0032(18) 0.0293(18) -0.0030(19)
O3A 0.074(3) 0.096(4) 0.078(3) -0.015(4) 0.055(2) 0.003(4)
C11A 0.056(3) 0.066(3) 0.051(2) -0.003(2) 0.025(2) 0.000(2)
C12A 0.063(5) 0.076(4) 0.077(5) -0.008(4) 0.041(4) -0.013(4)

loop_
_atom_type_symbol
_atom_type_description
_atom_type_scat_dispersion_real
_atom_type_scat_dispersion_imag
_atom_type_scat_source
C C 0.0033 0.0016 'International Tables Vol C Tables 4.2.6.8 and 6.1.1.4'
H H 0.0000 0.0000 'International Tables Vol C Tables 4.2.6.8 and 6.1.1.4'
N N 0.0061 0.0033 'International Tables Vol C Tables 4.2.6.8 and 6.1.1.4'
O O 0.0106 0.0060 'International Tables Vol C Tables 4.2.6.8 and 6.1.1.4'

loop_
_geom_angle_atom_site_label_1
_geom_angle_atom_site_label_2
_geom_angle_atom_site_label_3
_geom_angle
C9 O2 C8 117.00(13)
C5 C6 C7 121.46(14)
C1 C6 C5 118.27(16)
C1 C6 C7 120.23(15)
O2 C9 C10 111.39(15)
O1 C9 O2 122.12(16)
O1 C9 C10 126.49(17)
C6 C5 H5 119.6
C4 C5 C6 120.80(16)
C4 C5 H5 119.6
C8 C7 C6 121.58(15)
C8 C7 N1 122.45(18)
C8 C7 N1A 113.6(2)
N1 C7 C6 114.77(17)
N1 C7 N1A 32.78(15)
N1A C7 C6 120.67(19)
C5 C4 H4 119.9
C3 C4 C5 120.23(18)
C3 C4 H4 119.9
O2 C8 H8 119.3
C7 C8 O2 121.49(15)
C7 C8 H8 119.3
C6 C1 H1 119.8
C2 C1 C6 120.35(17)
C2 C1 H1 119.8
C9 C10 H10A 109.5
C9 C10 H10B 109.5
C9 C10 H10C 109.5
H10A C10 H10B 109.5
H10A C10 H10C 109.5
H10B C10 H10C 109.5
C1 C2 H2 119.8
C3 C2 C1 120.37(17)
C3 C2 H2 119.8
C4 C3 H3 120.0
C2 C3 C4 119.92(18)
C2 C3 H3 120.0
C7 N1 C13 121.8(5)
C11 N1 C7 120.9(4)
C11 N1 C13 116.6(6)
N1 C11 C12 117.2(8)
O3 C11 N1 121.5(5)
O3 C11 C12 121.3(8)
H13D C13A H13E 109.5
H13D C13A H13F 109.5
H13E C13A H13F 109.5
N1A C13A H13D 109.5
N1A C13A H13E 109.5
N1A C13A H13F 109.5
C7 N1A C13A 122.0(8)
C11A N1A C7 116.7(5)
C11A N1A C13A 121.1(9)
N1A C11A C12A 113.1(8)
O3A C11A N1A 119.7(6)
O3A C11A C12A 125.6(8)
C11A C12A H12D 109.5
C11A C12A H12E 109.5
C11A C12A H12F 109.5
H12D C12A H12E 109.5
H12D C12A H12F 109.5
H12E C12A H12F 109.5

loop_
_geom_bond_atom_site_label_1
_geom_bond_atom_site_label_2
_geom_bond_distance
O2 C9 1.365(2)
O2 C8 1.382(2)
C6 C5 1.391(2)
C6 C7 1.477(2)
C6 C1 1.387(2)
C9 O1 1.188(2)
C9 C10 1.478(2)
C5 H5 0.9300
C5 C4 1.375(2)
C7 C8 1.315(2)
C7 N1 1.462(4)
C7 N1A 1.463(5)
C4 H4 0.9300
C4 C3 1.372(3)
C8 H8 0.9300
C1 H1 0.9300
C1 C2 1.385(3)
C10 H10A 0.9600
C10 H10B 0.9600
C10 H10C 0.9600
C2 H2 0.9300
C2 C3 1.368(3)
C3 H3 0.9300
N1 C11 1.350(7)
N1 C13 1.561(13)
O3 C11 1.226(10)
C12 H12A 0.9600
C12 H12B 0.9600
C12 H12C 0.9600
C12 C11 1.409(19)
C13 H13A 0.9600
C13 H13B 0.9600
C13 H13C 0.9600
C13A H13D 0.9600
C13A H13E 0.9600
C13A H13F 0.9600
C13A N1A 1.57(2)
N1A C11A 1.347(9)
O3A C11A 1.221(12)
C11A C12A 1.468(15)
C12A H12D 0.9600
C12A H12E 0.9600
C12A H12F 0.9600

loop_
_geom_torsion_atom_site_label_1
_geom_torsion_atom_site_label_2
_geom_torsion_atom_site_label_3
_geom_torsion_atom_site_label_4
_geom_torsion
C6 C5 C4 C3 0.2(3)
C6 C7 C8 O2 -179.28(16)
C6 C7 N1 C11 113.2(3)
C6 C7 N1 C13 -56.5(5)
C6 C7 N1A C13A 93.4(10)
C6 C7 N1A C11A -82.6(4)
C6 C1 C2 C3 -1.4(3)
C9 O2 C8 C7 171.21(17)
C5 C6 C7 C8 -34.1(3)
C5 C6 C7 N1 133.8(2)
C5 C6 C7 N1A 170.4(3)
C5 C6 C1 C2 2.7(3)
C5 C4 C3 C2 1.2(3)
C7 C6 C5 C4 175.46(16)
C7 C6 C1 C2 -174.92(16)
C7 N1 C11 O3 177.0(5)
C7 N1 C11 C12 -1.3(9)
C7 N1A C11A O3A 178.0(6)
C7 N1A C11A C12A -15.2(7)
C8 O2 C9 O1 1.8(3)
C8 O2 C9 C10 -178.43(15)
C8 C7 N1 C11 -79.1(3)
C8 C7 N1 C13 111.2(4)
C8 C7 N1A C13A -64.1(10)
C8 C7 N1A C11A 120.0(3)
C1 C6 C5 C4 -2.2(3)
C1 C6 C7 C8 143.54(18)
C1 C6 C7 N1 -48.7(3)
C1 C6 C7 N1A -12.1(4)
C1 C2 C3 C4 -0.7(3)
N1 C7 C8 O2 13.9(3)
N1 C7 N1A C13A -177.9(11)
N1 C7 N1A C11A 6.2(3)
C13 N1 C11 O3 -12.8(7)
C13 N1 C11 C12 168.9(9)
C13A N1A C11A O3A 2.0(12)
C13A N1A C11A C12A 168.9(11)
N1A C7 C8 O2 -22.1(3)
N1A C7 N1 C11 4.4(3)
N1A C7 N1 C13 -165.3(6)
